data_7112642
loop_
_publ_author_name
'Erik Wachtler'
'Robert Gericke'
'Lyuben Zhechkov'
'Thomas Heine'
'Thorsten Langer'
'Birgit Gerke'
'Rainer Pottgen'
'Jorg Wagler'

_publ_section_title
;
 Pyridine-2-thiolate bridged tin-palladium complexes with Sn(PdN2Cl2),
 Sn(PdN2S2), Sn(PdN2C2) and Sn(Pd2N4) skeletons
;
_journal_name_full Chem.Commun.
_journal_page_first 5382
_journal_paper_doi 10.1039/C3CC47912A
_journal_volume 50
_journal_year 2014
_chemical_formula_moiety 'C56 H46 N4 P2 Pd2 S4 Sn, 2(C4 H8 O)'
_chemical_formula_sum 'C64 H62 N4 O2 P2 Pd2 S4 Sn'
_chemical_formula_weight 1440.85
_chemical_name_systematic
;
 ?
;
_space_group_IT_number 2
_symmetry_cell_setting triclinic
_symmetry_space_group_name_Hall '-P 1'
_symmetry_space_group_name_H-M 'P -1'
_atom_sites_solution_hydrogens geom
_atom_sites_solution_primary direct
_atom_sites_solution_secondary difmap
_audit_creation_method SHELXL-97
_cell_angle_alpha 71.399(3)
_cell_angle_beta 75.459(3)
_cell_angle_gamma 72.174(3)
_cell_formula_units_Z 2
_cell_length_a 13.8400(6)
_cell_length_b 14.3813(6)
_cell_length_c 17.0641(7)
_cell_measurement_reflns_used 38505
_cell_measurement_temperature 200(2)
_cell_measurement_theta_max 30.32
_cell_measurement_theta_min 2.45
_cell_volume 3019.8(2)
_computing_cell_refinement 'STOE X-AREA'
_computing_data_collection 'STOE X-AREA'
_computing_data_reduction 'STOE X-RED'
_computing_molecular_graphics 'ORTEP32 (Farugia)'
_computing_publication_material 'Ciftab (Sheldrick)'
_computing_structure_refinement 'SHELXL-97 (Sheldrick, 1997)'
_computing_structure_solution 'SHELXS-97 (Sheldrick, 1990)'
_diffrn_ambient_temperature 200(2)
_diffrn_measured_fraction_theta_full 0.999
_diffrn_measured_fraction_theta_max 0.999
_diffrn_measurement_device_type 'Stoe IPDS-2T'
_diffrn_measurement_method 'omega scans'
_diffrn_radiation_monochromator graphite
_diffrn_radiation_source 'fine-focus sealed tube'
_diffrn_radiation_type MoK\a
_diffrn_radiation_wavelength 0.71073
_diffrn_reflns_av_R_equivalents 0.0310
_diffrn_reflns_av_sigmaI/netI 0.0249
_diffrn_reflns_limit_h_max 18
_diffrn_reflns_limit_h_min -19
_diffrn_reflns_limit_k_max 20
_diffrn_reflns_limit_k_min -20
_diffrn_reflns_limit_l_max 23
_diffrn_reflns_limit_l_min -24
_diffrn_reflns_number 44439
_diffrn_reflns_theta_full 30.00
_diffrn_reflns_theta_max 30.00
_diffrn_reflns_theta_min 2.46
_exptl_absorpt_coefficient_mu 1.238
_exptl_absorpt_correction_T_max 0.9534
_exptl_absorpt_correction_T_min 0.7510
_exptl_absorpt_correction_type integration
_exptl_absorpt_process_details XShape
_exptl_crystal_colour orange
_exptl_crystal_density_diffrn 1.585
_exptl_crystal_density_method 'not measured'
_exptl_crystal_description piece
_exptl_crystal_F_000 1452
_exptl_crystal_size_max 0.30
_exptl_crystal_size_mid 0.22
_exptl_crystal_size_min 0.08
_refine_diff_density_max 0.731
_refine_diff_density_min -0.668
_refine_diff_density_rms 0.079
_refine_ls_extinction_method none
_refine_ls_goodness_of_fit_ref 1.029
_refine_ls_hydrogen_treatment constr
_refine_ls_matrix_type full
_refine_ls_number_parameters 730
_refine_ls_number_reflns 17590
_refine_ls_number_restraints 51
_refine_ls_restrained_S_all 1.027
_refine_ls_R_factor_all 0.0375
_refine_ls_R_factor_gt 0.0280
_refine_ls_shift/su_max 0.002
_refine_ls_shift/su_mean 0.000
_refine_ls_structure_factor_coef Fsqd
_refine_ls_weighting_details 'calc w=1/[\s^2^(Fo^2^)+(0.0312P)^2^+2.2015P] where P=(Fo^2^+2Fc^2^)/3'
_refine_ls_weighting_scheme calc
_refine_ls_wR_factor_gt 0.0669
_refine_ls_wR_factor_ref 0.0705
_reflns_number_gt 14717
_reflns_number_total 17590
_reflns_threshold_expression >2sigma(I)
_cod_data_source_file c3cc47912a.txt
_cod_data_source_block rg131c02
_cod_original_sg_symbol_Hall -P1
_cod_original_sg_symbol_H-M P-1
_cod_database_code 7112642

loop_
_symmetry_equiv_pos_as_xyz
'x, y, z'
'-x, -y, -z'

loop_
_atom_site_label
_atom_site_type_symbol
_atom_site_fract_x
_atom_site_fract_y
_atom_site_fract_z
_atom_site_U_iso_or_equiv
_atom_site_adp_type
_atom_site_occupancy
_atom_site_symmetry_multiplicity
_atom_site_calc_flag
_atom_site_refinement_flags
_atom_site_disorder_assembly
_atom_site_disorder_group
Sn1 Sn 0.336557(10) 0.455699(9) 0.317905(7) 0.02007(3) Uani 1 1 d . . .
Pd1 Pd 0.397128(11) 0.615685(10) 0.223395(8) 0.02099(3) Uani 1 1 d . . .
Pd2 Pd 0.285330(11) 0.287839(10) 0.402883(9) 0.02227(3) Uani 1 1 d . . .
S1 S 0.56037(4) 0.51988(4) 0.18669(3) 0.02914(10) Uani 1 1 d . . .
S2 S 0.23483(5) 0.71212(4) 0.25831(4) 0.03612(12) Uani 1 1 d . . .
S3 S 0.28942(5) 0.31730(4) 0.52660(3) 0.03085(11) Uani 1 1 d . . .
S4 S 0.29252(6) 0.24854(4) 0.28059(3) 0.04001(14) Uani 1 1 d . . .
P1 P 0.44407(4) 0.76615(4) 0.12836(3) 0.02316(9) Uani 1 1 d . . .
P2 P 0.20979(4) 0.14605(4) 0.46986(3) 0.02494(10) Uani 1 1 d . . .
N1 N 0.51810(14) 0.35937(12) 0.31188(11) 0.0274(3) Uani 1 1 d . . .
N2 N 0.16199(14) 0.54552(13) 0.33658(11) 0.0288(3) Uani 1 1 d . . .
N3 N 0.34864(13) 0.49078(12) 0.44288(10) 0.0252(3) Uani 1 1 d . . .
N4 N 0.29897(15) 0.43824(13) 0.19072(11) 0.0293(3) Uani 1 1 d . . .
C1 C 0.58825(15) 0.39561(14) 0.24909(12) 0.0251(4) Uani 1 1 d . . .
C2 C 0.68869(17) 0.33413(17) 0.23298(15) 0.0332(4) Uani 1 1 d . . .
H2 H 0.7378 0.3589 0.1872 0.040 Uiso 1 1 calc R . .
C3 C 0.71434(19) 0.23764(18) 0.28463(17) 0.0400(5) Uani 1 1 d . . .
H3 H 0.7814 0.1954 0.2743 0.048 Uiso 1 1 calc R . .
C4 C 0.6422(2) 0.20213(17) 0.35179(17) 0.0398(5) Uani 1 1 d . . .
H4 H 0.6594 0.1367 0.3890 0.048 Uiso 1 1 calc R . .
C5 C 0.54506(19) 0.26485(16) 0.36260(15) 0.0342(4) Uani 1 1 d . . .
H5 H 0.4947 0.2409 0.4076 0.041 Uiso 1 1 calc R . .
C6 C 0.13992(16) 0.64609(15) 0.30367(13) 0.0282(4) Uani 1 1 d . . .
C7 C 0.03632(19) 0.70249(18) 0.30612(16) 0.0385(5) Uani 1 1 d . . .
H7 H 0.0207 0.7734 0.2809 0.046 Uiso 1 1 calc R . .
C8 C -0.04139(18) 0.6550(2) 0.34477(17) 0.0420(5) Uani 1 1 d . . .
H8 H -0.1112 0.6925 0.3466 0.050 Uiso 1 1 calc R . .
C9 C -0.01736(19) 0.5511(2) 0.38140(18) 0.0456(6) Uani 1 1 d . . .
H9 H -0.0701 0.5169 0.4105 0.055 Uiso 1 1 calc R . .
C10 C 0.08454(18) 0.49909(18) 0.37452(17) 0.0391(5) Uani 1 1 d . . .
H10 H 0.1012 0.4278 0.3973 0.047 Uiso 1 1 calc R . .
C11 C 0.32364(15) 0.42796(14) 0.51743(12) 0.0246(4) Uani 1 1 d . . .
C12 C 0.3258(2) 0.44932(17) 0.59223(13) 0.0342(5) Uani 1 1 d . . .
H12 H 0.3054 0.4061 0.6451 0.041 Uiso 1 1 calc R . .
C13 C 0.3574(2) 0.53254(18) 0.58833(14) 0.0378(5) Uani 1 1 d . . .
H13 H 0.3599 0.5467 0.6384 0.045 Uiso 1 1 calc R . .
C14 C 0.3856(2) 0.59589(16) 0.51074(15) 0.0359(5) Uani 1 1 d . . .
H14 H 0.4087 0.6533 0.5065 0.043 Uiso 1 1 calc R . .
C15 C 0.37889(18) 0.57296(16) 0.43991(14) 0.0316(4) Uani 1 1 d . . .
H15 H 0.3964 0.6170 0.3866 0.038 Uiso 1 1 calc R . .
C16 C 0.29145(17) 0.34776(16) 0.19035(13) 0.0292(4) Uani 1 1 d . . .
C17 C 0.2849(2) 0.33012(19) 0.11492(14) 0.0370(5) Uani 1 1 d . . .
H17 H 0.2795 0.2658 0.1150 0.044 Uiso 1 1 calc R . .
C18 C 0.2865(2) 0.4059(2) 0.04210(15) 0.0424(5) Uani 1 1 d . . .
H18 H 0.2835 0.3942 -0.0089 0.051 Uiso 1 1 calc R . .
C19 C 0.2926(2) 0.4995(2) 0.04324(15) 0.0446(6) Uani 1 1 d . . .
H19 H 0.2927 0.5534 -0.0065 0.053 Uiso 1 1 calc R . .
C20 C 0.2985(2) 0.51299(18) 0.11834(14) 0.0387(5) Uani 1 1 d . . .
H20 H 0.3023 0.5775 0.1193 0.046 Uiso 1 1 calc R . .
C21 C 0.56957(16) 0.78035(14) 0.13155(12) 0.0263(4) Uani 1 1 d . . .
C22 C 0.63486(19) 0.82239(18) 0.06118(14) 0.0362(5) Uani 1 1 d . . .
H22 H 0.6172 0.8406 0.0070 0.043 Uiso 1 1 calc R . .
C23 C 0.7254(2) 0.8378(2) 0.06985(17) 0.0479(6) Uani 1 1 d . . .
H23 H 0.7703 0.8646 0.0215 0.058 Uiso 1 1 calc R . .
C24 C 0.7508(2) 0.8142(2) 0.14830(18) 0.0469(6) Uani 1 1 d . . .
H24 H 0.8118 0.8269 0.1539 0.056 Uiso 1 1 calc R . .
C25 C 0.6874(2) 0.7723(2) 0.21868(16) 0.0432(6) Uani 1 1 d . . .
H25 H 0.7048 0.7563 0.2727 0.052 Uiso 1 1 calc R . .
C26 C 0.59847(19) 0.75361(17) 0.21032(14) 0.0348(5) Uani 1 1 d . . .
H26 H 0.5566 0.7223 0.2587 0.042 Uiso 1 1 calc R . .
C27 C 0.35773(17) 0.88725(14) 0.14247(12) 0.0274(4) Uani 1 1 d . . .
C28 C 0.26064(19) 0.91630(17) 0.11990(15) 0.0368(5) Uani 1 1 d . . .
H28 H 0.2428 0.8759 0.0939 0.044 Uiso 1 1 calc R . .
C29 C 0.1896(2) 1.00350(18) 0.13484(17) 0.0434(6) Uani 1 1 d . . .
H29 H 0.1237 1.0226 0.1191 0.052 Uiso 1 1 calc R . .
C30 C 0.2154(2) 1.06268(18) 0.17289(17) 0.0477(7) Uani 1 1 d . . .
H30 H 0.1670 1.1223 0.1835 0.057 Uiso 1 1 calc R . .
C31 C 0.3108(3) 1.0350(2) 0.19516(18) 0.0510(7) Uani 1 1 d . . .
H31 H 0.3283 1.0758 0.2210 0.061 Uiso 1 1 calc R . .
C32 C 0.3823(2) 0.94755(17) 0.18025(15) 0.0385(5) Uani 1 1 d . . .
H32 H 0.4482 0.9291 0.1960 0.046 Uiso 1 1 calc R . .
C33 C 0.44499(16) 0.77705(16) 0.01840(12) 0.0276(4) Uani 1 1 d . . .
C34 C 0.4367(2) 0.86946(18) -0.04229(14) 0.0377(5) Uani 1 1 d . . .
H34 H 0.4302 0.9293 -0.0270 0.045 Uiso 1 1 calc R . .
C35 C 0.4379(2) 0.8744(2) -0.12526(15) 0.0459(6) Uani 1 1 d . . .
H35 H 0.4331 0.9375 -0.1665 0.055 Uiso 1 1 calc R . .
C36 C 0.4460(2) 0.7877(2) -0.14800(15) 0.0452(6) Uani 1 1 d . . .
H36 H 0.4461 0.7915 -0.2046 0.054 Uiso 1 1 calc R . .
C37 C 0.4541(2) 0.6957(2) -0.08831(15) 0.0426(6) Uani 1 1 d . . .
H37 H 0.4599 0.6363 -0.1040 0.051 Uiso 1 1 calc R . .
C38 C 0.45360(18) 0.68989(17) -0.00526(14) 0.0326(4) Uani 1 1 d . . .
H38 H 0.4591 0.6264 0.0356 0.039 Uiso 1 1 calc R . .
C39 C 0.08251(16) 0.18636(15) 0.44060(13) 0.0286(4) Uani 1 1 d . . .
C40 C 0.00642(19) 0.25476(18) 0.47997(16) 0.0366(5) Uani 1 1 d . . .
H40 H 0.0211 0.2743 0.5230 0.044 Uiso 1 1 calc R . .
C41 C -0.0901(2) 0.2943(2) 0.45687(19) 0.0451(6) Uani 1 1 d . . .
H41 H -0.1413 0.3402 0.4843 0.054 Uiso 1 1 calc R . .
C42 C -0.1117(2) 0.2668(2) 0.3938(2) 0.0560(7) Uani 1 1 d . . .
H42 H -0.1780 0.2933 0.3781 0.067 Uiso 1 1 calc R . .
C43 C -0.0367(2) 0.2007(3) 0.3538(2) 0.0609(8) Uani 1 1 d . . .
H43 H -0.0516 0.1823 0.3102 0.073 Uiso 1 1 calc R . .
C44 C 0.0607(2) 0.1605(2) 0.37647(16) 0.0424(5) Uani 1 1 d . . .
H44 H 0.1119 0.1155 0.3481 0.051 Uiso 1 1 calc R . .
C45 C 0.27814(18) 0.03003(15) 0.43696(13) 0.0307(4) Uani 1 1 d . . .
C46 C 0.3831(2) 0.01510(19) 0.40671(17) 0.0430(5) Uani 1 1 d . . .
H46 H 0.4170 0.0660 0.4007 0.052 Uiso 1 1 calc R . .
C47 C 0.4390(2) -0.0748(2) 0.3852(2) 0.0560(8) Uani 1 1 d . . .
H47 H 0.5110 -0.0853 0.3654 0.067 Uiso 1 1 calc R . .
C48 C 0.3910(3) -0.14736(19) 0.39233(19) 0.0587(9) Uani 1 1 d . . .
H48 H 0.4296 -0.2077 0.3766 0.070 Uiso 1 1 calc R . .
C49 C 0.2873(3) -0.13415(19) 0.42209(19) 0.0569(8) Uani 1 1 d . . .
H49 H 0.2542 -0.1849 0.4265 0.068 Uiso 1 1 calc R . .
C50 C 0.2309(2) -0.04634(17) 0.44578(17) 0.0424(6) Uani 1 1 d . . .
H50 H 0.1596 -0.0383 0.4681 0.051 Uiso 1 1 calc R . .
C51 C 0.1838(2) 0.09438(15) 0.58425(13) 0.0340(5) Uani 1 1 d . . .
C52 C 0.2599(3) 0.08226(19) 0.62861(19) 0.0566(8) Uani 1 1 d . . .
H52 H 0.3213 0.1029 0.6002 0.068 Uiso 1 1 calc R . .
C53 C 0.2462(4) 0.0396(2) 0.7152(2) 0.0868(16) Uani 1 1 d . . .
H53 H 0.2989 0.0312 0.7452 0.104 Uiso 1 1 calc R . .
C54 C 0.1586(5) 0.0099(2) 0.7573(2) 0.0908(17) Uani 1 1 d . . .
H54 H 0.1499 -0.0183 0.8163 0.109 Uiso 1 1 calc R . .
C55 C 0.0836(4) 0.0211(2) 0.7141(2) 0.0754(13) Uani 1 1 d . . .
H55 H 0.0225 0.0003 0.7434 0.090 Uiso 1 1 calc R . .
C56 C 0.0953(2) 0.06277(19) 0.62708(16) 0.0482(7) Uani 1 1 d . . .
H56 H 0.0428 0.0693 0.5975 0.058 Uiso 1 1 calc R . .
O1 O 0.8991(2) 0.4372(3) 0.1231(3) 0.1139(13) Uani 1 1 d . . .
C57 C 0.8557(3) 0.5296(4) 0.1440(3) 0.0868(13) Uani 1 1 d . . .
H57A H 0.7810 0.5378 0.1653 0.104 Uiso 1 1 calc R . .
H57B H 0.8656 0.5867 0.0941 0.104 Uiso 1 1 calc R . .
C58 C 0.9072(4) 0.5275(4) 0.2073(3) 0.0968(15) Uani 1 1 d . . .
H58A H 0.8725 0.4970 0.2638 0.116 Uiso 1 1 calc R . .
H58B H 0.9092 0.5966 0.2048 0.116 Uiso 1 1 calc R . .
C59 C 1.0149(3) 0.4629(4) 0.1874(3) 0.0876(13) Uani 1 1 d . . .
H59A H 1.0645 0.5055 0.1597 0.105 Uiso 1 1 calc R . .
H59B H 1.0382 0.4144 0.2391 0.105 Uiso 1 1 calc R . .
C60 C 1.0043(4) 0.4097(4) 0.1306(4) 0.1005(16) Uani 1 1 d . . .
H60A H 1.0470 0.4293 0.0750 0.121 Uiso 1 1 calc R . .
H60B H 1.0273 0.3356 0.1537 0.121 Uiso 1 1 calc R . .
O2 O 0.9700(9) 0.1146(6) 1.0486(6) 0.135(2) Uani 0.60 1 d PD A 1
C61 C 0.9343(12) 0.1315(5) 0.9757(7) 0.135(2) Uani 0.60 1 d PD A 1
H61A H 0.8746 0.1020 0.9876 0.162 Uiso 0.60 1 calc PR A 1
H61B H 0.9890 0.0999 0.9354 0.162 Uiso 0.60 1 calc PR A 1
C62 C 0.9052(11) 0.2363(5) 0.9421(7) 0.135(2) Uani 0.60 1 d PD A 1
H62A H 0.9380 0.2548 0.8826 0.162 Uiso 0.60 1 calc PR A 1
H62B H 0.8295 0.2593 0.9452 0.162 Uiso 0.60 1 calc PR A 1
C63 C 0.9369(12) 0.2823(6) 0.9889(6) 0.135(2) Uani 0.60 1 d PD A 1
H63A H 0.8820 0.3412 1.0015 0.162 Uiso 0.60 1 calc PR A 1
H63B H 0.9997 0.3054 0.9580 0.162 Uiso 0.60 1 calc PR A 1
C64 C 0.9567(13) 0.2071(6) 1.0627(7) 0.135(2) Uani 0.60 1 d PD A 1
H64A H 1.0196 0.2096 1.0788 0.162 Uiso 0.60 1 calc PR A 1
H64B H 0.8983 0.2178 1.1090 0.162 Uiso 0.60 1 calc PR A 1
O2A O 0.9585(13) 0.1124(16) 1.0658(12) 0.071(3) Uani 0.19 1 d PD B 2
C61A C 0.9644(15) 0.2022(14) 1.0748(15) 0.071(3) Uani 0.19 1 d PD B 2
H61C H 1.0299 0.2199 1.0440 0.086 Uiso 0.19 1 calc PR B 2
H61D H 0.9560 0.2006 1.1345 0.086 Uiso 0.19 1 calc PR B 2
C62A C 0.8802(14) 0.2678(14) 1.0382(15) 0.071(3) Uani 0.19 1 d PD B 2
H62C H 0.9030 0.3105 0.9823 0.086 Uiso 0.19 1 calc PR B 2
H62D H 0.8361 0.3121 1.0743 0.086 Uiso 0.19 1 calc PR B 2
C63A C 0.8281(15) 0.2019(13) 1.0317(14) 0.071(3) Uani 0.19 1 d PD B 2
H63C H 0.7819 0.1822 1.0854 0.086 Uiso 0.19 1 calc PR B 2
H63D H 0.7851 0.2370 0.9873 0.086 Uiso 0.19 1 calc PR B 2
C64A C 0.8972(15) 0.1150(14) 1.0125(13) 0.071(3) Uani 0.19 1 d PD B 2
H64C H 0.8672 0.0557 1.0301 0.086 Uiso 0.19 1 calc PR B 2
H64D H 0.9311 0.1262 0.9529 0.086 Uiso 0.19 1 calc PR B 2
O2B O 1.0206(11) 0.1492(15) 0.9801(12) 0.102(4) Uani 0.21 1 d PD C 3
C61B C 0.9833(14) 0.2340(19) 1.010(2) 0.102(4) Uani 0.21 1 d PD C 3
H61E H 0.9787 0.2967 0.9634 0.123 Uiso 0.21 1 calc PR C 3
H61F H 1.0271 0.2346 1.0474 0.123 Uiso 0.21 1 calc PR C 3
C62B C 0.8855(16) 0.224(3) 1.0540(15) 0.102(4) Uani 0.21 1 d PD C 3
H62E H 0.8438 0.2842 1.0740 0.123 Uiso 0.21 1 calc PR C 3
H62F H 0.8872 0.1617 1.1006 0.123 Uiso 0.21 1 calc PR C 3
C63B C 0.8567(16) 0.218(2) 0.9832(17) 0.102(4) Uani 0.21 1 d PD C 3
H63E H 0.8011 0.1821 1.0005 0.123 Uiso 0.21 1 calc PR C 3
H63F H 0.8304 0.2872 0.9483 0.123 Uiso 0.21 1 calc PR C 3
C64B C 0.9425(13) 0.166(2) 0.9368(15) 0.102(4) Uani 0.21 1 d PD C 3
H64E H 0.9322 0.1018 0.9353 0.123 Uiso 0.21 1 calc PR C 3
H64F H 0.9572 0.2081 0.8786 0.123 Uiso 0.21 1 calc PR C 3

loop_
_atom_site_aniso_label
_atom_site_aniso_U_11
_atom_site_aniso_U_22
_atom_site_aniso_U_33
_atom_site_aniso_U_23
_atom_site_aniso_U_13
_atom_site_aniso_U_12
Sn1 0.02420(6) 0.01664(5) 0.02034(6) -0.00548(4) -0.00192(4) -0.00726(4)
Pd1 0.02620(7) 0.01712(6) 0.02065(6) -0.00564(5) -0.00222(5) -0.00746(5)
Pd2 0.02771(7) 0.01795(6) 0.02306(7) -0.00565(5) -0.00322(5) -0.00894(5)
S1 0.0282(2) 0.0261(2) 0.0297(2) -0.00669(18) 0.00035(18) -0.00672(18)
S2 0.0333(3) 0.0198(2) 0.0481(3) -0.0077(2) 0.0029(2) -0.00551(19)
S3 0.0447(3) 0.0292(2) 0.0230(2) -0.00524(18) -0.0034(2) -0.0188(2)
S4 0.0721(4) 0.0291(3) 0.0265(2) -0.0100(2) -0.0020(2) -0.0257(3)
P1 0.0320(3) 0.0189(2) 0.0206(2) -0.00524(16) -0.00428(18) -0.00928(18)
P2 0.0299(2) 0.0200(2) 0.0269(2) -0.00419(17) -0.00711(19) -0.00924(18)
N1 0.0311(9) 0.0221(7) 0.0298(8) -0.0079(6) -0.0071(7) -0.0049(6)
N2 0.0269(8) 0.0249(8) 0.0320(9) -0.0063(7) -0.0034(7) -0.0052(6)
N3 0.0316(8) 0.0220(7) 0.0253(8) -0.0079(6) -0.0056(6) -0.0087(6)
N4 0.0376(10) 0.0289(8) 0.0253(8) -0.0068(7) -0.0062(7) -0.0136(7)
C1 0.0264(9) 0.0239(8) 0.0301(9) -0.0134(7) -0.0084(7) -0.0040(7)
C2 0.0277(10) 0.0352(11) 0.0406(11) -0.0185(9) -0.0054(8) -0.0045(8)
C3 0.0310(11) 0.0360(11) 0.0567(15) -0.0226(11) -0.0157(10) 0.0039(9)
C4 0.0420(13) 0.0279(10) 0.0480(13) -0.0068(9) -0.0206(11) 0.0005(9)
C5 0.0387(12) 0.0264(10) 0.0360(11) -0.0042(8) -0.0113(9) -0.0060(8)
C6 0.0284(10) 0.0258(9) 0.0282(9) -0.0089(7) -0.0012(7) -0.0045(7)
C7 0.0347(12) 0.0287(10) 0.0439(12) -0.0095(9) -0.0028(9) 0.0004(9)
C8 0.0254(10) 0.0461(13) 0.0497(14) -0.0174(11) -0.0031(9) 0.0005(9)
C9 0.0284(11) 0.0470(14) 0.0574(16) -0.0114(12) 0.0005(10) -0.0125(10)
C10 0.0288(11) 0.0314(11) 0.0515(14) -0.0037(10) -0.0032(10) -0.0102(8)
C11 0.0283(9) 0.0235(8) 0.0236(8) -0.0080(7) -0.0043(7) -0.0070(7)
C12 0.0485(13) 0.0336(10) 0.0240(9) -0.0075(8) -0.0074(9) -0.0142(9)
C13 0.0544(14) 0.0374(11) 0.0309(10) -0.0157(9) -0.0150(10) -0.0110(10)
C14 0.0507(14) 0.0269(10) 0.0397(11) -0.0122(9) -0.0165(10) -0.0124(9)
C15 0.0441(12) 0.0248(9) 0.0307(10) -0.0067(8) -0.0105(9) -0.0124(8)
C16 0.0338(10) 0.0323(10) 0.0263(9) -0.0113(8) -0.0026(8) -0.0131(8)
C17 0.0469(13) 0.0422(12) 0.0312(10) -0.0168(9) -0.0046(9) -0.0182(10)
C18 0.0523(15) 0.0548(15) 0.0285(10) -0.0132(10) -0.0101(10) -0.0200(12)
C19 0.0628(17) 0.0464(14) 0.0284(11) -0.0013(10) -0.0153(11) -0.0218(12)
C20 0.0562(15) 0.0327(11) 0.0323(11) -0.0027(9) -0.0143(10) -0.0188(10)
C21 0.0329(10) 0.0227(8) 0.0255(9) -0.0061(7) -0.0047(7) -0.0104(7)
C22 0.0413(12) 0.0421(12) 0.0262(10) -0.0038(9) -0.0034(9) -0.0189(10)
C23 0.0448(14) 0.0587(16) 0.0420(13) -0.0039(12) -0.0004(11) -0.0304(13)
C24 0.0413(14) 0.0492(14) 0.0569(16) -0.0083(12) -0.0154(12) -0.0209(11)
C25 0.0534(15) 0.0439(13) 0.0398(12) -0.0031(10) -0.0199(11) -0.0209(11)
C26 0.0439(12) 0.0365(11) 0.0276(10) -0.0026(8) -0.0095(9) -0.0181(9)
C27 0.0374(11) 0.0191(8) 0.0238(9) -0.0044(7) -0.0015(7) -0.0086(7)
C28 0.0420(12) 0.0265(10) 0.0413(12) -0.0070(9) -0.0071(10) -0.0095(9)
C29 0.0392(13) 0.0333(11) 0.0457(13) -0.0037(10) -0.0019(10) -0.0031(10)
C30 0.0585(17) 0.0275(11) 0.0440(13) -0.0114(10) 0.0026(12) 0.0007(10)
C31 0.074(2) 0.0335(12) 0.0506(15) -0.0240(11) -0.0130(14) -0.0045(12)
C32 0.0542(15) 0.0282(10) 0.0379(11) -0.0131(9) -0.0122(10) -0.0089(10)
C33 0.0318(10) 0.0308(9) 0.0235(9) -0.0078(7) -0.0061(7) -0.0107(8)
C34 0.0548(15) 0.0346(11) 0.0280(10) -0.0031(8) -0.0131(10) -0.0178(10)
C35 0.0562(16) 0.0536(15) 0.0283(11) 0.0041(10) -0.0174(11) -0.0215(12)
C36 0.0488(14) 0.0688(17) 0.0262(10) -0.0138(11) -0.0119(10) -0.0202(13)
C37 0.0482(14) 0.0560(15) 0.0348(12) -0.0240(11) -0.0078(10) -0.0154(12)
C38 0.0375(11) 0.0349(11) 0.0299(10) -0.0132(8) -0.0057(8) -0.0104(9)
C39 0.0294(10) 0.0281(9) 0.0302(10) -0.0057(8) -0.0046(8) -0.0122(8)
C40 0.0367(12) 0.0342(11) 0.0422(12) -0.0142(9) -0.0069(9) -0.0090(9)
C41 0.0323(12) 0.0422(13) 0.0616(16) -0.0182(12) -0.0068(11) -0.0063(10)
C42 0.0364(14) 0.0636(18) 0.074(2) -0.0216(16) -0.0235(14) -0.0065(12)
C43 0.0490(17) 0.081(2) 0.070(2) -0.0379(18) -0.0280(15) -0.0080(15)
C44 0.0386(13) 0.0540(15) 0.0443(13) -0.0238(11) -0.0120(10) -0.0096(11)
C45 0.0390(11) 0.0203(8) 0.0311(10) -0.0053(7) -0.0067(8) -0.0060(8)
C46 0.0393(13) 0.0343(11) 0.0507(14) -0.0105(10) -0.0059(11) -0.0049(10)
C47 0.0489(16) 0.0425(14) 0.0582(17) -0.0110(13) 0.0000(13) 0.0050(12)
C48 0.080(2) 0.0262(11) 0.0490(15) -0.0090(11) 0.0078(14) 0.0005(12)
C49 0.085(2) 0.0273(11) 0.0564(16) -0.0154(11) 0.0052(15) -0.0204(13)
C50 0.0527(15) 0.0279(10) 0.0464(13) -0.0103(10) 0.0008(11) -0.0164(10)
C51 0.0555(14) 0.0206(9) 0.0273(10) -0.0037(7) -0.0111(9) -0.0108(9)
C52 0.097(3) 0.0307(12) 0.0512(16) 0.0034(11) -0.0432(16) -0.0189(14)
C53 0.180(5) 0.0389(15) 0.058(2) 0.0044(15) -0.074(3) -0.026(2)
C54 0.202(5) 0.0329(14) 0.0310(14) -0.0021(11) -0.024(2) -0.022(2)
C55 0.125(3) 0.0337(14) 0.0411(16) -0.0050(12) 0.0215(19) -0.0162(17)
C56 0.0640(18) 0.0321(11) 0.0352(12) -0.0032(9) 0.0053(11) -0.0099(11)
O1 0.0665(19) 0.147(3) 0.176(4) -0.111(3) 0.002(2) -0.040(2)
C57 0.062(2) 0.100(3) 0.117(4) -0.050(3) -0.024(2) -0.017(2)
C58 0.073(3) 0.112(4) 0.113(4) -0.057(3) -0.037(3) 0.012(3)
C59 0.064(2) 0.098(3) 0.110(3) -0.048(3) -0.031(2) 0.000(2)
C60 0.073(3) 0.121(4) 0.122(4) -0.069(3) -0.005(3) -0.013(3)
O2 0.230(6) 0.061(2) 0.136(4) -0.015(3) -0.124(4) -0.006(3)
C61 0.230(6) 0.061(2) 0.136(4) -0.015(3) -0.124(4) -0.006(3)
C62 0.230(6) 0.061(2) 0.136(4) -0.015(3) -0.124(4) -0.006(3)
C63 0.230(6) 0.061(2) 0.136(4) -0.015(3) -0.124(4) -0.006(3)
C64 0.230(6) 0.061(2) 0.136(4) -0.015(3) -0.124(4) -0.006(3)
O2A 0.075(6) 0.075(6) 0.066(5) -0.011(5) -0.008(5) -0.031(5)
C61A 0.075(6) 0.075(6) 0.066(5) -0.011(5) -0.008(5) -0.031(5)
C62A 0.075(6) 0.075(6) 0.066(5) -0.011(5) -0.008(5) -0.031(5)
C63A 0.075(6) 0.075(6) 0.066(5) -0.011(5) -0.008(5) -0.031(5)
C64A 0.075(6) 0.075(6) 0.066(5) -0.011(5) -0.008(5) -0.031(5)
O2B 0.068(6) 0.141(11) 0.114(9) -0.062(8) -0.001(5) -0.030(6)
C61B 0.068(6) 0.141(11) 0.114(9) -0.062(8) -0.001(5) -0.030(6)
C62B 0.068(6) 0.141(11) 0.114(9) -0.062(8) -0.001(5) -0.030(6)
C63B 0.068(6) 0.141(11) 0.114(9) -0.062(8) -0.001(5) -0.030(6)
C64B 0.068(6) 0.141(11) 0.114(9) -0.062(8) -0.001(5) -0.030(6)

loop_
_atom_type_symbol
_atom_type_description
_atom_type_scat_dispersion_real
_atom_type_scat_dispersion_imag
_atom_type_scat_source
C C 0.0033 0.0016 'International Tables Vol C Tables 4.2.6.8 and 6.1.1.4'
H H 0.0000 0.0000 'International Tables Vol C Tables 4.2.6.8 and 6.1.1.4'
N N 0.0061 0.0033 'International Tables Vol C Tables 4.2.6.8 and 6.1.1.4'
S S 0.1246 0.1234 'International Tables Vol C Tables 4.2.6.8 and 6.1.1.4'
P P 0.1023 0.0942 'International Tables Vol C Tables 4.2.6.8 and 6.1.1.4'
Sn Sn -0.6537 1.4246 'International Tables Vol C Tables 4.2.6.8 and 6.1.1.4'
Pd Pd -0.9988 1.0072 'International Tables Vol C Tables 4.2.6.8 and 6.1.1.4'
O O 0.0106 0.0060 'International Tables Vol C Tables 4.2.6.8 and 6.1.1.4'

loop_
_geom_angle_atom_site_label_1
_geom_angle_atom_site_label_2
_geom_angle_atom_site_label_3
_geom_angle
N2 Sn1 N3 87.27(6)
N2 Sn1 N4 84.30(6)
N3 Sn1 N4 171.40(6)
N2 Sn1 N1 174.90(6)
N3 Sn1 N1 88.05(6)
N4 Sn1 N1 100.44(6)
N2 Sn1 Pd2 90.21(4)
N3 Sn1 Pd2 91.89(4)
N4 Sn1 Pd2 89.83(4)
N1 Sn1 Pd2 87.95(4)
N2 Sn1 Pd1 93.02(4)
N3 Sn1 Pd1 91.88(4)
N4 Sn1 Pd1 86.89(4)
N1 Sn1 Pd1 89.13(4)
Pd2 Sn1 Pd1 175.149(6)
S2 Pd1 S1 179.33(2)
S2 Pd1 P1 89.288(19)
S1 Pd1 P1 90.175(19)
S2 Pd1 Sn1 88.841(15)
S1 Pd1 Sn1 91.666(14)
P1 Pd1 Sn1 175.464(14)
S3 Pd2 S4 175.60(2)
S3 Pd2 P2 94.545(18)
S4 Pd2 P2 84.714(19)
S3 Pd2 Sn1 90.766(14)
S4 Pd2 Sn1 90.671(15)
P2 Pd2 Sn1 169.401(14)
C1 S1 Pd1 114.97(7)
C6 S2 Pd1 115.57(7)
C11 S3 Pd2 116.00(7)
C16 S4 Pd2 115.99(7)
C21 P1 C33 105.66(9)
C21 P1 C27 102.42(9)
C33 P1 C27 102.23(9)
C21 P1 Pd1 115.64(7)
C33 P1 Pd1 113.25(7)
C27 P1 Pd1 116.08(7)
C39 P2 C45 107.32(10)
C39 P2 C51 103.35(11)
C45 P2 C51 100.60(10)
C39 P2 Pd2 105.42(7)
C45 P2 Pd2 115.42(7)
C51 P2 Pd2 123.36(7)
C1 N1 C5 119.69(18)
C1 N1 Sn1 118.44(13)
C5 N1 Sn1 121.12(15)
C6 N2 C10 119.56(19)
C6 N2 Sn1 117.64(14)
C10 N2 Sn1 122.69(14)
C11 N3 C15 119.29(17)
C11 N3 Sn1 119.05(12)
C15 N3 Sn1 121.66(13)
C16 N4 C20 119.00(18)
C16 N4 Sn1 118.48(14)
C20 N4 Sn1 122.01(14)
N1 C1 C2 120.38(19)
N1 C1 S1 121.57(15)
C2 C1 S1 118.03(17)
C3 C2 C1 119.1(2)
C3 C2 H2 120.5
C1 C2 H2 120.5
C2 C3 C4 120.1(2)
C2 C3 H3 119.9
C4 C3 H3 119.9
C5 C4 C3 117.8(2)
C5 C4 H4 121.1
C3 C4 H4 121.1
N1 C5 C4 122.8(2)
N1 C5 H5 118.6
C4 C5 H5 118.6
N2 C6 C7 120.1(2)
N2 C6 S2 122.40(16)
C7 C6 S2 117.50(17)
C8 C7 C6 119.9(2)
C8 C7 H7 120.1
C6 C7 H7 120.1
C7 C8 C9 119.4(2)
C7 C8 H8 120.3
C9 C8 H8 120.3
C10 C9 C8 118.4(2)
C10 C9 H9 120.8
C8 C9 H9 120.8
N2 C10 C9 122.6(2)
N2 C10 H10 118.7
C9 C10 H10 118.7
N3 C11 C12 120.16(18)
N3 C11 S3 122.18(14)
C12 C11 S3 117.66(15)
C13 C12 C11 119.9(2)
C13 C12 H12 120.0
C11 C12 H12 120.0
C12 C13 C14 119.5(2)
C12 C13 H13 120.3
C14 C13 H13 120.3
C15 C14 C13 118.0(2)
C15 C14 H14 121.0
C13 C14 H14 121.0
N3 C15 C14 123.1(2)
N3 C15 H15 118.5
C14 C15 H15 118.5
N4 C16 C17 120.4(2)
N4 C16 S4 121.39(15)
C17 C16 S4 118.21(17)
C18 C17 C16 119.8(2)
C18 C17 H17 120.1
C16 C17 H17 120.1
C17 C18 C19 119.5(2)
C17 C18 H18 120.3
C19 C18 H18 120.3
C20 C19 C18 118.5(2)
C20 C19 H19 120.7
C18 C19 H19 120.7
N4 C20 C19 122.8(2)
N4 C20 H20 118.6
C19 C20 H20 118.6
C22 C21 C26 118.3(2)
C22 C21 P1 124.02(16)
C26 C21 P1 117.55(16)
C23 C22 C21 120.4(2)
C23 C22 H22 119.8
C21 C22 H22 119.8
C24 C23 C22 120.4(2)
C24 C23 H23 119.8
C22 C23 H23 119.8
C23 C24 C25 120.1(2)
C23 C24 H24 120.0
C25 C24 H24 120.0
C24 C25 C26 119.9(2)
C24 C25 H25 120.1
C26 C25 H25 120.1
C25 C26 C21 120.9(2)
C25 C26 H26 119.6
C21 C26 H26 119.6
C32 C27 C28 118.6(2)
C32 C27 P1 122.64(18)
C28 C27 P1 118.59(16)
C29 C28 C27 120.9(2)
C29 C28 H28 119.5
C27 C28 H28 119.5
C28 C29 C30 119.7(3)
C28 C29 H29 120.1
C30 C29 H29 120.1
C31 C30 C29 119.9(2)
C31 C30 H30 120.0
C29 C30 H30 120.0
C30 C31 C32 120.5(2)
C30 C31 H31 119.7
C32 C31 H31 119.7
C27 C32 C31 120.3(3)
C27 C32 H32 119.8
C31 C32 H32 119.8
C34 C33 C38 119.04(19)
C34 C33 P1 122.08(16)
C38 C33 P1 118.88(16)
C35 C34 C33 120.2(2)
C35 C34 H34 119.9
C33 C34 H34 119.9
C36 C35 C34 120.3(2)
C36 C35 H35 119.9
C34 C35 H35 119.9
C37 C36 C35 119.9(2)
C37 C36 H36 120.0
C35 C36 H36 120.0
C36 C37 C38 120.2(2)
C36 C37 H37 119.9
C38 C37 H37 119.9
C37 C38 C33 120.3(2)
C37 C38 H38 119.9
C33 C38 H38 119.9
C44 C39 C40 118.9(2)
C44 C39 P2 123.34(18)
C40 C39 P2 117.43(17)
C41 C40 C39 120.8(2)
C41 C40 H40 119.6
C39 C40 H40 119.6
C42 C41 C40 119.9(2)
C42 C41 H41 120.0
C40 C41 H41 120.0
C43 C42 C41 119.7(3)
C43 C42 H42 120.2
C41 C42 H42 120.2
C42 C43 C44 120.9(3)
C42 C43 H43 119.5
C44 C43 H43 119.5
C39 C44 C43 119.8(2)
C39 C44 H44 120.1
C43 C44 H44 120.1
C46 C45 C50 118.7(2)
C46 C45 P2 118.24(18)
C50 C45 P2 122.98(18)
C45 C46 C47 119.9(3)
C45 C46 H46 120.0
C47 C46 H46 120.0
C48 C47 C46 120.5(3)
C48 C47 H47 119.8
C46 C47 H47 119.8
C47 C48 C49 120.5(2)
C47 C48 H48 119.7
C49 C48 H48 119.7
C48 C49 C50 119.9(3)
C48 C49 H49 120.1
C50 C49 H49 120.1
C49 C50 C45 120.5(3)
C49 C50 H50 119.8
C45 C50 H50 119.8
C52 C51 C56 118.9(2)
C52 C51 P2 117.3(2)
C56 C51 P2 123.7(2)
C51 C52 C53 119.9(4)
C51 C52 H52 120.1
C53 C52 H52 120.1
C54 C53 C52 121.0(4)
C54 C53 H53 119.5
C52 C53 H53 119.5
C55 C54 C53 119.5(3)
C55 C54 H54 120.3
C53 C54 H54 120.3
C54 C55 C56 120.9(4)
C54 C55 H55 119.5
C56 C55 H55 119.5
C51 C56 C55 119.7(3)
C51 C56 H56 120.1
C55 C56 H56 120.1
C57 O1 C60 106.7(3)
O1 C57 C58 106.5(4)
O1 C57 H57A 110.4
C58 C57 H57A 110.4
O1 C57 H57B 110.4
C58 C57 H57B 110.4
H57A C57 H57B 108.6
C57 C58 C59 104.4(4)
C57 C58 H58A 110.9
C59 C58 H58A 110.9
C57 C58 H58B 110.9
C59 C58 H58B 110.9
H58A C58 H58B 108.9
C60 C59 C58 103.8(4)
C60 C59 H59A 111.0
C58 C59 H59A 111.0
C60 C59 H59B 111.0
C58 C59 H59B 111.0
H59A C59 H59B 109.0
O1 C60 C59 107.5(4)
O1 C60 H60A 110.2
C59 C60 H60A 110.2
O1 C60 H60B 110.2
C59 C60 H60B 110.2
H60A C60 H60B 108.5
C61 O2 C64 107.9(7)
O2 C61 C62 107.4(7)
O2 C61 H61A 110.2
C62 C61 H61A 110.2
O2 C61 H61B 110.2
C62 C61 H61B 110.2
H61A C61 H61B 108.5
C63 C62 C61 108.0(7)
C63 C62 H62A 110.1
C61 C62 H62A 110.1
C63 C62 H62B 110.1
C61 C62 H62B 110.1
H62A C62 H62B 108.4
C62 C63 C64 105.0(8)
C62 C63 H63A 110.7
C64 C63 H63A 110.7
C62 C63 H63B 110.7
C64 C63 H63B 110.7
H63A C63 H63B 108.8
O2 C64 C63 108.2(7)
O2 C64 H64A 110.0
C63 C64 H64A 110.0
O2 C64 H64B 110.0
C63 C64 H64B 110.0
H64A C64 H64B 108.4
C64A O2A C61A 119.1(18)
O2A C61A C62A 99.6(16)
O2A C61A H61C 111.9
C62A C61A H61C 111.9
O2A C61A H61D 111.9
C62A C61A H61D 111.9
H61C C61A H61D 109.6
C61A C62A C63A 103.2(17)
C61A C62A H62C 111.1
C63A C62A H62C 111.1
C61A C62A H62D 111.1
C63A C62A H62D 111.1
H62C C62A H62D 109.1
C64A C63A C62A 111.2(18)
C64A C63A H63C 109.4
C62A C63A H63C 109.4
C64A C63A H63D 109.4
C62A C63A H63D 109.4
H63C C63A H63D 108.0
O2A C64A C63A 90.4(16)
O2A C64A H64C 113.6
C63A C64A H64C 113.6
O2A C64A H64D 113.6
C63A C64A H64D 113.6
H64C C64A H64D 110.8
C64B O2B C61B 97.6(19)
O2B C61B C62B 102.7(18)
O2B C61B H61E 111.2
C62B C61B H61E 111.2
O2B C61B H61F 111.2
C62B C61B H61F 111.2
H61E C61B H61F 109.1
C61B C62B C63B 92(2)
C61B C62B H62E 113.3
C63B C62B H62E 113.3
C61B C62B H62F 113.3
C63B C62B H62F 113.3
H62E C62B H62F 110.6
C64B C63B C62B 108.9(19)
C64B C63B H63E 109.9
C62B C63B H63E 109.9
C64B C63B H63F 109.9
C62B C63B H63F 109.9
H63E C63B H63F 108.3
O2B C64B C63B 103.2(16)
O2B C64B H64E 111.1
C63B C64B H64E 111.1
O2B C64B H64F 111.1
C63B C64B H64F 111.1
H64E C64B H64F 109.1

loop_
_geom_bond_atom_site_label_1
_geom_bond_atom_site_label_2
_geom_bond_distance
Sn1 N2 2.3607(18)
Sn1 N3 2.3973(16)
Sn1 N4 2.4573(17)
Sn1 N1 2.4643(18)
Sn1 Pd2 2.5945(2)
Sn1 Pd1 2.5946(2)
Pd1 S2 2.2960(6)
Pd1 S1 2.3085(5)
Pd1 P1 2.4139(5)
Pd2 S3 2.2989(5)
Pd2 S4 2.3017(6)
Pd2 P2 2.4033(5)
S1 C1 1.745(2)
S2 C6 1.735(2)
S3 C11 1.746(2)
S4 C16 1.733(2)
P1 C21 1.826(2)
P1 C33 1.829(2)
P1 C27 1.835(2)
P2 C39 1.822(2)
P2 C45 1.833(2)
P2 C51 1.838(2)
N1 C1 1.339(3)
N1 C5 1.355(3)
N2 C6 1.341(3)
N2 C10 1.352(3)
N3 C11 1.339(2)
N3 C15 1.352(3)
N4 C16 1.339(3)
N4 C20 1.354(3)
C1 C2 1.414(3)
C2 C3 1.380(3)
C2 H2 0.9500
C3 C4 1.391(4)
C3 H3 0.9500
C4 C5 1.376(3)
C4 H4 0.9500
C5 H5 0.9500
C6 C7 1.412(3)
C7 C8 1.366(4)
C7 H7 0.9500
C8 C9 1.392(4)
C8 H8 0.9500
C9 C10 1.374(3)
C9 H9 0.9500
C10 H10 0.9500
C11 C12 1.414(3)
C12 C13 1.372(3)
C12 H12 0.9500
C13 C14 1.387(3)
C13 H13 0.9500
C14 C15 1.381(3)
C14 H14 0.9500
C15 H15 0.9500
C16 C17 1.418(3)
C17 C18 1.367(3)
C17 H17 0.9500
C18 C19 1.381(4)
C18 H18 0.9500
C19 C20 1.381(3)
C19 H19 0.9500
C20 H20 0.9500
C21 C22 1.397(3)
C21 C26 1.400(3)
C22 C23 1.388(4)
C22 H22 0.9500
C23 C24 1.380(4)
C23 H23 0.9500
C24 C25 1.381(4)
C24 H24 0.9500
C25 C26 1.387(3)
C25 H25 0.9500
C26 H26 0.9500
C27 C32 1.389(3)
C27 C28 1.394(3)
C28 C29 1.388(3)
C28 H28 0.9500
C29 C30 1.388(4)
C29 H29 0.9500
C30 C31 1.372(4)
C30 H30 0.9500
C31 C32 1.393(3)
C31 H31 0.9500
C32 H32 0.9500
C33 C34 1.393(3)
C33 C38 1.398(3)
C34 C35 1.391(3)
C34 H34 0.9500
C35 C36 1.385(4)
C35 H35 0.9500
C36 C37 1.380(4)
C36 H36 0.9500
C37 C38 1.391(3)
C37 H37 0.9500
C38 H38 0.9500
C39 C44 1.387(3)
C39 C40 1.400(3)
C40 C41 1.385(3)
C40 H40 0.9500
C41 C42 1.382(4)
C41 H41 0.9500
C42 C43 1.379(4)
C42 H42 0.9500
C43 C44 1.394(4)
C43 H43 0.9500
C44 H44 0.9500
C45 C46 1.388(3)
C45 C50 1.393(3)
C46 C47 1.397(4)
C46 H46 0.9500
C47 C48 1.359(5)
C47 H47 0.9500
C48 C49 1.372(5)
C48 H48 0.9500
C49 C50 1.390(3)
C49 H49 0.9500
C50 H50 0.9500
C51 C52 1.384(4)
C51 C56 1.385(4)
C52 C53 1.395(5)
C52 H52 0.9500
C53 C54 1.361(7)
C53 H53 0.9500
C54 C55 1.361(7)
C54 H54 0.9500
C55 C56 1.401(4)
C55 H55 0.9500
C56 H56 0.9500
O1 C57 1.400(5)
O1 C60 1.415(6)
C57 C58 1.424(6)
C57 H57A 0.9900
C57 H57B 0.9900
C58 C59 1.516(6)
C58 H58A 0.9900
C58 H58B 0.9900
C59 C60 1.470(6)
C59 H59A 0.9900
C59 H59B 0.9900
C60 H60A 0.9900
C60 H60B 0.9900
O2 C61 1.376(5)
O2 C64 1.376(5)
C61 C62 1.399(5)
C61 H61A 0.9900
C61 H61B 0.9900
C62 C63 1.398(5)
C62 H62A 0.9900
C62 H62B 0.9900
C63 C64 1.398(5)
C63 H63A 0.9900
C63 H63B 0.9900
C64 H64A 0.9900
C64 H64B 0.9900
O2A C64A 1.376(5)
O2A C61A 1.376(5)
C61A C62A 1.398(5)
C61A H61C 0.9900
C61A H61D 0.9900
C62A C63A 1.398(5)
C62A H62C 0.9900
C62A H62D 0.9900
C63A C64A 1.398(5)
C63A H63C 0.9900
C63A H63D 0.9900
C64A H64C 0.9900
C64A H64D 0.9900
O2B C64B 1.376(5)
O2B C61B 1.376(5)
C61B C62B 1.399(5)
C61B H61E 0.9900
C61B H61F 0.9900
C62B C63B 1.399(5)
C62B H62E 0.9900
C62B H62F 0.9900
C63B C64B 1.399(5)
C63B H63E 0.9900
C63B H63F 0.9900
C64B H64E 0.9900
C64B H64F 0.9900

loop_
_geom_torsion_atom_site_label_1
_geom_torsion_atom_site_label_2
_geom_torsion_atom_site_label_3
_geom_torsion_atom_site_label_4
_geom_torsion
N2 Sn1 Pd1 S2 9.71(5)
N3 Sn1 Pd1 S2 -77.65(4)
N4 Sn1 Pd1 S2 93.83(5)
N1 Sn1 Pd1 S2 -165.67(4)
N2 Sn1 Pd1 S1 -169.85(5)
N3 Sn1 Pd1 S1 102.79(4)
N4 Sn1 Pd1 S1 -85.73(5)
N1 Sn1 Pd1 S1 14.77(4)
N2 Sn1 Pd2 S3 -85.46(5)
N3 Sn1 Pd2 S3 1.81(4)
N4 Sn1 Pd2 S3 -169.76(5)
N1 Sn1 Pd2 S3 89.79(4)
N2 Sn1 Pd2 S4 98.70(5)
N3 Sn1 Pd2 S4 -174.03(5)
N4 Sn1 Pd2 S4 14.40(5)
N1 Sn1 Pd2 S4 -86.06(4)
N2 Sn1 Pd2 P2 34.69(9)
N3 Sn1 Pd2 P2 121.96(8)
N4 Sn1 Pd2 P2 -49.61(9)
N1 Sn1 Pd2 P2 -150.06(8)
P1 Pd1 S1 C1 169.99(7)
Sn1 Pd1 S1 C1 -14.15(7)
P1 Pd1 S2 C6 160.36(8)
Sn1 Pd1 S2 C6 -15.51(8)
P2 Pd2 S3 C11 -171.72(8)
Sn1 Pd2 S3 C11 -0.90(8)
P2 Pd2 S4 C16 153.90(9)
Sn1 Pd2 S4 C16 -16.55(9)
S2 Pd1 P1 C21 136.02(7)
S1 Pd1 P1 C21 -44.38(7)
S2 Pd1 P1 C33 -101.85(8)
S1 Pd1 P1 C33 77.75(8)
S2 Pd1 P1 C27 15.99(8)
S1 Pd1 P1 C27 -164.41(8)
S3 Pd2 P2 C39 114.30(7)
S4 Pd2 P2 C39 -70.06(7)
Sn1 Pd2 P2 C39 -5.56(11)
S3 Pd2 P2 C45 -127.47(8)
S4 Pd2 P2 C45 48.18(8)
Sn1 Pd2 P2 C45 112.68(10)
S3 Pd2 P2 C51 -3.64(10)
S4 Pd2 P2 C51 172.01(10)
Sn1 Pd2 P2 C51 -123.49(11)
N3 Sn1 N1 C1 -112.47(14)
N4 Sn1 N1 C1 66.12(15)
Pd2 Sn1 N1 C1 155.57(14)
Pd1 Sn1 N1 C1 -20.56(14)
N3 Sn1 N1 C5 77.45(16)
N4 Sn1 N1 C5 -103.95(16)
Pd2 Sn1 N1 C5 -14.51(16)
Pd1 Sn1 N1 C5 169.37(16)
N3 Sn1 N2 C6 87.11(16)
N4 Sn1 N2 C6 -91.20(16)
Pd2 Sn1 N2 C6 178.99(15)
Pd1 Sn1 N2 C6 -4.63(15)
N3 Sn1 N2 C10 -96.64(19)
N4 Sn1 N2 C10 85.04(19)
Pd2 Sn1 N2 C10 -4.76(19)
Pd1 Sn1 N2 C10 171.62(18)
N2 Sn1 N3 C11 86.56(15)
N1 Sn1 N3 C11 -91.44(15)
Pd2 Sn1 N3 C11 -3.56(15)
Pd1 Sn1 N3 C11 179.50(14)
N2 Sn1 N3 C15 -92.66(17)
N1 Sn1 N3 C15 89.34(17)
Pd2 Sn1 N3 C15 177.22(16)
Pd1 Sn1 N3 C15 0.27(16)
N2 Sn1 N4 C16 -106.80(16)
N1 Sn1 N4 C16 71.31(17)
Pd2 Sn1 N4 C16 -16.57(16)
Pd1 Sn1 N4 C16 159.85(16)
N2 Sn1 N4 C20 81.57(19)
N1 Sn1 N4 C20 -100.32(19)
Pd2 Sn1 N4 C20 171.80(18)
Pd1 Sn1 N4 C20 -11.78(18)
C5 N1 C1 C2 3.1(3)
Sn1 N1 C1 C2 -167.17(14)
C5 N1 C1 S1 -175.30(16)
Sn1 N1 C1 S1 14.5(2)
Pd1 S1 C1 N1 1.64(18)
Pd1 S1 C1 C2 -176.75(13)
N1 C1 C2 C3 -2.2(3)
S1 C1 C2 C3 176.19(17)
C1 C2 C3 C4 -0.4(3)
C2 C3 C4 C5 2.1(4)
C1 N1 C5 C4 -1.3(3)
Sn1 N1 C5 C4 168.66(18)
C3 C4 C5 N1 -1.3(4)
C10 N2 C6 C7 -2.2(3)
Sn1 N2 C6 C7 174.16(17)
C10 N2 C6 S2 176.93(18)
Sn1 N2 C6 S2 -6.7(2)
Pd1 S2 C6 N2 17.0(2)
Pd1 S2 C6 C7 -163.83(16)
N2 C6 C7 C8 2.4(4)
S2 C6 C7 C8 -176.8(2)
C6 C7 C8 C9 0.0(4)
C7 C8 C9 C10 -2.4(4)
C6 N2 C10 C9 -0.3(4)
Sn1 N2 C10 C9 -176.5(2)
C8 C9 C10 N2 2.7(4)
C15 N3 C11 C12 2.0(3)
Sn1 N3 C11 C12 -177.25(16)
C15 N3 C11 S3 -177.07(16)
Sn1 N3 C11 S3 3.7(2)
Pd2 S3 C11 N3 -1.7(2)
Pd2 S3 C11 C12 179.25(15)
N3 C11 C12 C13 -2.5(3)
S3 C11 C12 C13 176.61(19)
C11 C12 C13 C14 0.9(4)
C12 C13 C14 C15 1.1(4)
C11 N3 C15 C14 0.0(3)
Sn1 N3 C15 C14 179.27(18)
C13 C14 C15 N3 -1.6(4)
C20 N4 C16 C17 1.1(3)
Sn1 N4 C16 C17 -170.75(17)
C20 N4 C16 S4 179.55(19)
Sn1 N4 C16 S4 7.7(2)
Pd2 S4 C16 N4 8.0(2)
Pd2 S4 C16 C17 -173.55(16)
N4 C16 C17 C18 0.1(4)
S4 C16 C17 C18 -178.3(2)
C16 C17 C18 C19 -1.2(4)
C17 C18 C19 C20 1.0(4)
C16 N4 C20 C19 -1.4(4)
Sn1 N4 C20 C19 170.2(2)
C18 C19 C20 N4 0.3(4)
C33 P1 C21 C22 18.0(2)
C27 P1 C21 C22 -88.7(2)
Pd1 P1 C21 C22 144.07(17)
C33 P1 C21 C26 -166.51(17)
C27 P1 C21 C26 86.82(18)
Pd1 P1 C21 C26 -40.41(18)
C26 C21 C22 C23 -0.5(4)
P1 C21 C22 C23 174.9(2)
C21 C22 C23 C24 -1.8(4)
C22 C23 C24 C25 1.9(5)
C23 C24 C25 C26 0.2(4)
C24 C25 C26 C21 -2.5(4)
C22 C21 C26 C25 2.7(3)
P1 C21 C26 C25 -173.10(19)
C21 P1 C27 C32 -22.9(2)
C33 P1 C27 C32 -132.16(19)
Pd1 P1 C27 C32 104.08(18)
C21 P1 C27 C28 161.90(17)
C33 P1 C27 C28 52.60(19)
Pd1 P1 C27 C28 -71.16(18)
C32 C27 C28 C29 -0.1(3)
P1 C27 C28 C29 175.34(18)
C27 C28 C29 C30 -0.1(4)
C28 C29 C30 C31 0.3(4)
C29 C30 C31 C32 -0.3(4)
C28 C27 C32 C31 0.1(4)
P1 C27 C32 C31 -175.1(2)
C30 C31 C32 C27 0.1(4)
C21 P1 C33 C34 -73.7(2)
C27 P1 C33 C34 33.1(2)
Pd1 P1 C33 C34 158.75(18)
C21 P1 C33 C38 106.74(18)
C27 P1 C33 C38 -146.45(18)
Pd1 P1 C33 C38 -20.8(2)
C38 C33 C34 C35 -0.6(4)
P1 C33 C34 C35 179.9(2)
C33 C34 C35 C36 0.8(4)
C34 C35 C36 C37 -0.7(4)
C35 C36 C37 C38 0.3(4)
C36 C37 C38 C33 0.0(4)
C34 C33 C38 C37 0.1(3)
P1 C33 C38 C37 179.72(19)
C45 P2 C39 C44 -24.5(2)
C51 P2 C39 C44 -130.3(2)
Pd2 P2 C39 C44 99.0(2)
C45 P2 C39 C40 161.84(17)
C51 P2 C39 C40 56.06(19)
Pd2 P2 C39 C40 -74.62(17)
C44 C39 C40 C41 1.6(4)
P2 C39 C40 C41 175.5(2)
C39 C40 C41 C42 -0.5(4)
C40 C41 C42 C43 -0.5(5)
C41 C42 C43 C44 0.5(5)
C40 C39 C44 C43 -1.6(4)
P2 C39 C44 C43 -175.1(2)
C42 C43 C44 C39 0.6(5)
C39 P2 C45 C46 143.57(19)
C51 P2 C45 C46 -108.7(2)
Pd2 P2 C45 C46 26.4(2)
C39 P2 C45 C50 -40.5(2)
C51 P2 C45 C50 67.2(2)
Pd2 P2 C45 C50 -157.69(18)
C50 C45 C46 C47 0.5(4)
P2 C45 C46 C47 176.6(2)
C45 C46 C47 C48 1.0(5)
C46 C47 C48 C49 -1.0(5)
C47 C48 C49 C50 -0.5(5)
C48 C49 C50 C45 2.1(5)
C46 C45 C50 C49 -2.1(4)
P2 C45 C50 C49 -178.0(2)
C39 P2 C51 C52 -162.98(19)
C45 P2 C51 C52 86.2(2)
Pd2 P2 C51 C52 -44.1(2)
C39 P2 C51 C56 20.3(2)
C45 P2 C51 C56 -90.5(2)
Pd2 P2 C51 C56 139.23(17)
C56 C51 C52 C53 -0.6(4)
P2 C51 C52 C53 -177.4(2)
C51 C52 C53 C54 -0.3(5)
C52 C53 C54 C55 0.7(5)
C53 C54 C55 C56 -0.1(5)
C52 C51 C56 C55 1.2(4)
P2 C51 C56 C55 177.8(2)
C54 C55 C56 C51 -0.8(4)
C60 O1 C57 C58 -34.0(6)
O1 C57 C58 C59 31.1(6)
C57 C58 C59 C60 -16.8(6)
C57 O1 C60 C59 22.5(6)
C58 C59 C60 O1 -3.1(6)
C64 O2 C61 C62 3.9(19)
O2 C61 C62 C63 8.2(19)
C61 C62 C63 C64 -16.7(19)
C61 O2 C64 C63 -15(2)
C62 C63 C64 O2 19.2(19)
C64A O2A C61A C62A 14(3)
O2A C61A C62A C63A 13(2)
C61A C62A C63A C64A -36(3)
C61A O2A C64A C63A -33(2)
C62A C63A C64A O2A 40(2)
C64B O2B C61B C62B 57(3)
C64B O2B C61B C63B 21(2)
O2B C61B C62B C63B -56(3)
C61B C62B C63B C64B 35(4)
O2B C61B C63B C64B -21(2)
C62B C61B C63B C64B -145(4)
O2B C61B C63B C62B 124(3)
C61B O2B C64B C63B -31(3)
C62B C63B C64B O2B -4(4)
C61B C63B C64B O2B 21(2)
